data_4508123
loop_
_publ_author_name
'Han, Lei'
'Xu, Lan-Ping'
'Qin, Lan'
'Zhao, Wen-Na'
'Yan, Xiao-Zhi'
'Yu, Lei'

_publ_section_title
;
 Syntheses, Crystal Structures, and Physical Properties of Two
 Noninterpenetrated Pillar-Layered Metal--Organic Frameworks Based
 onN,N&#x2032;-Di(4-pyridyl)-1,4,5,8-naphthalenetetracarboxydiimide Pillar
;
_journal_issue 10
_journal_name_full 'Crystal Growth &amp; Design'
_journal_page_first 4260
_journal_paper_doi 10.1021/cg400454c
_journal_volume 13
_journal_year 2013
_chemical_formula_moiety 'C58 H28 F12 N4 O12 Zn2'
_chemical_formula_sum 'C58 H28 F12 N4 O12 Zn2'
_chemical_formula_weight 1331.58
_chemical_name_systematic
; 
 ? 
;
_space_group_IT_number 60
_symmetry_cell_setting orthorhombic
_symmetry_space_group_name_Hall '-P 2n 2ab'
_symmetry_space_group_name_H-M 'P b c n'
_atom_sites_solution_hydrogens geom
_atom_sites_solution_primary direct
_atom_sites_solution_secondary difmap
_audit_creation_method SHELXL-97
_cell_angle_alpha 90.00
_cell_angle_beta 90.00
_cell_angle_gamma 90.00
_cell_formula_units_Z 4
_cell_length_a 16.4070(8)
_cell_length_b 22.5138(15)
_cell_length_c 30.5117(19)
_cell_measurement_reflns_used 4446
_cell_measurement_temperature 298(2)
_cell_measurement_theta_max 28.3690
_cell_measurement_theta_min 2.7895
_cell_volume 11270.5(12)
_computing_cell_refinement 'Bruker SMART'
_computing_data_collection 'Bruker SMART'
_computing_data_reduction 'Bruker SHELXTL'
_computing_molecular_graphics 'Bruker SHELXTL'
_computing_publication_material 'Bruker SHELXTL'
_computing_structure_refinement 'SHELXL-97 (Sheldrick, 1997)'
_computing_structure_solution 'SHELXS-97 (Sheldrick, 1990)'
_diffrn_ambient_temperature 298(2)
_diffrn_measured_fraction_theta_full 0.998
_diffrn_measured_fraction_theta_max 0.998
_diffrn_measurement_device_type 'CCD area detector'
_diffrn_measurement_method 'phi and omega scans'
_diffrn_radiation_monochromator graphite
_diffrn_radiation_source 'fine-focus sealed tube'
_diffrn_radiation_type MoK\a
_diffrn_radiation_wavelength 0.71073
_diffrn_reflns_av_R_equivalents 0.0724
_diffrn_reflns_av_sigmaI/netI 0.1054
_diffrn_reflns_limit_h_max 10
_diffrn_reflns_limit_h_min -19
_diffrn_reflns_limit_k_max 17
_diffrn_reflns_limit_k_min -26
_diffrn_reflns_limit_l_max 36
_diffrn_reflns_limit_l_min -28
_diffrn_reflns_number 24664
_diffrn_reflns_theta_full 25.02
_diffrn_reflns_theta_max 25.02
_diffrn_reflns_theta_min 2.94
_exptl_absorpt_coefficient_mu 0.479
_exptl_absorpt_correction_T_max 1.00000
_exptl_absorpt_correction_T_min 0.63461
_exptl_absorpt_correction_type multi-scan
_exptl_absorpt_process_details sadabs
_exptl_crystal_colour yellow
_exptl_crystal_density_diffrn 0.785
_exptl_crystal_density_method 'not measured'
_exptl_crystal_description block
_exptl_crystal_F_000 2672
_exptl_crystal_size_max 0.28
_exptl_crystal_size_mid 0.20
_exptl_crystal_size_min 0.12
_platon_squeeze_details
;
;
_refine_diff_density_max 1.103
_refine_diff_density_min -0.458
_refine_diff_density_rms 0.094
_refine_ls_extinction_method none
_refine_ls_goodness_of_fit_ref 0.971
_refine_ls_hydrogen_treatment mixed
_refine_ls_matrix_type full
_refine_ls_number_parameters 397
_refine_ls_number_reflns 9942
_refine_ls_number_restraints 0
_refine_ls_restrained_S_all 0.971
_refine_ls_R_factor_all 0.1465
_refine_ls_R_factor_gt 0.0947
_refine_ls_shift/su_max 0.001
_refine_ls_shift/su_mean 0.000
_refine_ls_structure_factor_coef Fsqd
_refine_ls_weighting_details 'calc w=1/[\s^2^(Fo^2^)+(0.1677P)^2^+0.0000P] where P=(Fo^2^+2Fc^2^)/3'
_refine_ls_weighting_scheme calc
_refine_ls_wR_factor_gt 0.2635
_refine_ls_wR_factor_ref 0.3007
_reflns_number_gt 5020
_reflns_number_total 9942
_reflns_threshold_expression >2sigma(I)
_cod_data_source_file cg400454c_si_002.cif
_cod_data_source_block 111222f
_cod_depositor_comments
;
The following automatic conversions were performed:

'_symmetry_cell_setting' value 'Orthorhombic' changed to
'orthorhombic' according to
/home/saulius/struct/CIF-dictionaries/cif_core.dic dictionary named
'cif_core.dic' version 2.4.2 from 2011-04-26.

Automatic conversion script
Id: cif_fix_values 1891 2012-01-12 08:04:46Z andrius 
;
_cod_original_sg_symbol_H-M Pbcn
_cod_database_code 4508123

loop_
_symmetry_equiv_pos_as_xyz
'x, y, z'
'-x+1/2, -y+1/2, z+1/2'
'x+1/2, -y+1/2, -z'
'-x, y, -z+1/2'
'-x, -y, -z'
'x-1/2, y-1/2, -z-1/2'
'-x-1/2, y-1/2, z'
'x, -y, z-1/2'

loop_
_atom_site_label
_atom_site_type_symbol
_atom_site_fract_x
_atom_site_fract_y
_atom_site_fract_z
_atom_site_U_iso_or_equiv
_atom_site_adp_type
_atom_site_occupancy
_atom_site_symmetry_multiplicity
_atom_site_calc_flag
_atom_site_refinement_flags
Zn1 Zn 0.06913(3) 0.53080(3) 0.218219(18) 0.0507(3) Uani 1 1 d .
F1 F 0.3564(4) 0.7633(3) 0.46429(15) 0.166(3) Uani 1 1 d .
F2 F 0.3754(4) 0.7112(3) 0.4065(2) 0.139(2) Uani 1 1 d .
F3 F 0.2780(4) 0.6885(3) 0.4483(2) 0.182(3) Uani 1 1 d .
F4 F 0.1723(4) 0.7792(3) 0.46668(15) 0.168(3) Uani 1 1 d .
F5 F 0.1481(4) 0.8387(3) 0.4151(2) 0.137(2) Uani 1 1 d .
F6 F 0.2502(4) 0.8535(4) 0.4560(2) 0.197(3) Uani 1 1 d .
N1 N 0.1619(2) 0.52867(18) 0.17380(13) 0.0502(10) Uani 1 1 d .
N2 N 0.3515(3) 0.5165(2) 0.08291(17) 0.0751(14) Uani 1 1 d .
O1 O 0.3597(3) 0.4162(3) 0.09747(19) 0.125(2) Uani 1 1 d .
O2 O 0.3444(3) 0.6129(3) 0.06891(18) 0.1157(18) Uani 1 1 d .
O3 O 0.4977(2) 0.96791(19) 0.30952(15) 0.0807(12) Uani 1 1 d .
O4 O 0.3945(2) 0.96819(19) 0.26322(14) 0.0769(12) Uani 1 1 d .
O5 O 0.1138(2) 0.59295(18) 0.25906(13) 0.0707(10) Uani 1 1 d .
O6 O 0.0097(2) 0.59234(19) 0.30650(13) 0.0717(11) Uani 1 1 d .
C1 C 0.1522(4) 0.4982(3) 0.1368(2) 0.0834(19) Uani 1 1 d .
H1 H 0.1018 0.4787 0.1314 0.100 Uiso 1 1 calc R
C2 C 0.2138(4) 0.4944(4) 0.1060(2) 0.093(2) Uani 1 1 d .
H2 H 0.2053 0.4732 0.0795 0.112 Uiso 1 1 calc R
C3 C 0.2876(3) 0.5216(3) 0.11403(18) 0.0624(14) Uani 1 1 d .
C4 C 0.2954(3) 0.5526(4) 0.1503(2) 0.098(2) Uani 1 1 d .
H4 H 0.3458 0.5717 0.1565 0.118 Uiso 1 1 calc R
C5 C 0.2307(3) 0.5580(4) 0.1801(2) 0.086(2) Uani 1 1 d .
H5 H 0.2364 0.5829 0.2050 0.103 Uiso 1 1 calc R
C6 C 0.3832(4) 0.4570(4) 0.0745(2) 0.092(2) Uani 1 1 d .
C7 C 0.4437(4) 0.4523(4) 0.0398(2) 0.084(2) Uani 1 1 d .
C8 C 0.4711(3) 0.5029(3) 0.0167(2) 0.0741(17) Uani 1 1 d .
C9 C 0.4388(4) 0.5599(3) 0.0261(2) 0.0765(18) Uani 1 1 d .
C10 C 0.3765(4) 0.5668(4) 0.0609(2) 0.089(2) Uani 1 1 d .
C11 C 0.4745(4) 0.3968(4) 0.0292(3) 0.106(3) Uani 1 1 d .
H11 H 0.4568 0.3627 0.0448 0.127 Uiso 1 1 calc R
C12 C 0.4678(4) 0.6086(3) 0.0049(2) 0.094(2) Uani 1 1 d .
H12 H 0.4489 0.6469 0.0131 0.113 Uiso 1 1 calc R
C13 C 0.4295(3) 0.9512(2) 0.29646(19) 0.0511(12) Uani 1 1 d .
C14 C 0.3873(3) 0.9057(2) 0.32414(17) 0.0576(13) Uani 1 1 d .
C15 C 0.4239(3) 0.8832(3) 0.36195(19) 0.0663(15) Uani 1 1 d .
H15 H 0.4760 0.8973 0.3706 0.080 Uiso 1 1 calc R
C16 C 0.3841(3) 0.8395(3) 0.3875(2) 0.0748(17) Uani 1 1 d .
H16 H 0.4102 0.8237 0.4127 0.090 Uiso 1 1 calc R
C17 C 0.3077(3) 0.8200(3) 0.37582(19) 0.0698(16) Uani 1 1 d .
C18 C 0.2702(3) 0.8430(3) 0.3392(2) 0.0761(17) Uani 1 1 d .
H18 H 0.2171 0.8298 0.3315 0.091 Uiso 1 1 calc R
C19 C 0.3097(3) 0.8865(3) 0.31256(18) 0.0629(14) Uani 1 1 d .
H19 H 0.2834 0.9020 0.2873 0.076 Uiso 1 1 calc R
C20 C 0.0766(3) 0.6096(2) 0.29419(19) 0.0563(13) Uani 1 1 d .
C21 C 0.1236(3) 0.6531(2) 0.32186(17) 0.0568(13) Uani 1 1 d .
C22 C 0.0889(3) 0.6757(3) 0.35858(19) 0.0716(16) Uani 1 1 d .
H22 H 0.0353 0.6636 0.3662 0.086 Uiso 1 1 calc R
C23 C 0.1292(4) 0.7162(3) 0.38549(19) 0.0759(17) Uani 1 1 d .
H23 H 0.1026 0.7325 0.4104 0.091 Uiso 1 1 calc R
C24 C 0.2083(4) 0.7324(3) 0.37555(19) 0.0733(16) Uani 1 1 d .
C25 C 0.2442(3) 0.7086(3) 0.3378(2) 0.0734(17) Uani 1 1 d .
H25 H 0.2983 0.7195 0.3301 0.088 Uiso 1 1 calc R
C26 C 0.2022(3) 0.6703(3) 0.31207(19) 0.0667(15) Uani 1 1 d .
H26 H 0.2276 0.6548 0.2866 0.080 Uiso 1 1 calc R
C27 C 0.2610(4) 0.7749(3) 0.4037(2) 0.088(2) Uani 1 1 d .
C28 C 0.3170(7) 0.7355(5) 0.4320(3) 0.127(4) Uani 1 1 d .
C29 C 0.2036(6) 0.8109(5) 0.4347(3) 0.112(3) Uani 1 1 d .

loop_
_atom_site_aniso_label
_atom_site_aniso_U_11
_atom_site_aniso_U_22
_atom_site_aniso_U_33
_atom_site_aniso_U_23
_atom_site_aniso_U_13
_atom_site_aniso_U_12
Zn1 0.0403(4) 0.0531(4) 0.0586(4) -0.0009(3) 0.0144(2) 0.0004(2)
F1 0.186(5) 0.225(7) 0.086(3) 0.034(4) -0.042(3) -0.081(5)
F2 0.142(4) 0.130(4) 0.145(5) 0.054(4) -0.056(4) -0.031(4)
F3 0.195(5) 0.191(6) 0.160(5) 0.082(5) -0.053(4) -0.097(5)
F4 0.185(5) 0.231(7) 0.087(3) -0.032(4) 0.033(3) -0.098(5)
F5 0.149(5) 0.119(4) 0.144(5) -0.050(4) 0.054(4) -0.029(4)
F6 0.225(6) 0.236(8) 0.131(4) -0.091(5) 0.063(4) -0.129(6)
N1 0.044(2) 0.056(2) 0.051(2) -0.006(2) 0.0143(17) -0.0011(19)
N2 0.064(3) 0.091(4) 0.070(3) -0.003(3) 0.026(2) 0.009(3)
O1 0.135(4) 0.121(4) 0.118(4) 0.026(4) 0.068(4) 0.030(4)
O2 0.124(4) 0.105(4) 0.118(4) -0.001(4) 0.061(3) 0.022(3)
O3 0.070(2) 0.082(3) 0.091(3) 0.009(3) -0.012(2) -0.026(2)
O4 0.071(2) 0.081(3) 0.079(3) 0.016(2) -0.026(2) -0.018(2)
O5 0.071(2) 0.070(3) 0.071(3) -0.013(2) 0.005(2) -0.014(2)
O6 0.058(2) 0.081(3) 0.076(3) -0.009(2) 0.0120(19) -0.017(2)
C1 0.066(3) 0.111(5) 0.073(4) -0.030(4) 0.012(3) -0.005(3)
C2 0.079(4) 0.123(6) 0.079(4) -0.024(5) 0.025(3) 0.006(4)
C3 0.054(3) 0.077(4) 0.057(3) -0.005(3) 0.015(2) 0.005(3)
C4 0.050(3) 0.160(7) 0.085(4) -0.017(5) 0.020(3) -0.020(4)
C5 0.061(3) 0.119(6) 0.079(4) -0.024(4) 0.010(3) -0.018(4)
C6 0.087(4) 0.106(6) 0.084(5) 0.009(5) 0.034(4) 0.016(4)
C7 0.078(4) 0.101(5) 0.073(4) 0.019(4) 0.026(3) 0.029(4)
C8 0.062(3) 0.094(5) 0.066(3) 0.009(4) 0.021(3) 0.015(3)
C9 0.077(4) 0.085(4) 0.068(4) 0.015(4) 0.028(3) 0.028(3)
C10 0.081(4) 0.101(5) 0.085(4) 0.001(5) 0.036(4) 0.025(4)
C11 0.110(5) 0.095(6) 0.113(6) 0.023(5) 0.055(5) 0.018(5)
C12 0.098(5) 0.086(5) 0.099(5) 0.003(4) 0.048(4) 0.020(4)
C13 0.053(3) 0.037(3) 0.063(3) -0.003(3) -0.007(2) -0.006(2)
C14 0.055(3) 0.052(3) 0.065(3) -0.003(3) -0.001(2) -0.010(2)
C15 0.068(3) 0.066(4) 0.065(3) 0.007(3) -0.006(3) -0.014(3)
C16 0.069(3) 0.090(5) 0.066(4) 0.001(4) -0.011(3) -0.027(3)
C17 0.072(3) 0.074(4) 0.064(3) -0.004(3) -0.005(3) -0.026(3)
C18 0.069(3) 0.081(4) 0.078(4) -0.004(4) -0.015(3) -0.022(3)
C19 0.060(3) 0.067(4) 0.061(3) 0.002(3) -0.008(2) -0.012(3)
C20 0.062(3) 0.046(3) 0.061(3) 0.005(3) 0.011(3) -0.006(3)
C21 0.056(3) 0.054(3) 0.060(3) 0.005(3) 0.011(2) -0.013(2)
C22 0.061(3) 0.085(4) 0.069(4) -0.009(4) 0.018(3) -0.018(3)
C23 0.080(4) 0.090(5) 0.057(3) 0.007(4) 0.017(3) -0.014(3)
C24 0.078(4) 0.081(4) 0.061(3) -0.006(3) -0.002(3) -0.025(3)
C25 0.063(3) 0.076(4) 0.080(4) -0.003(4) 0.007(3) -0.022(3)
C26 0.066(3) 0.064(4) 0.070(4) 0.005(3) 0.007(3) -0.009(3)
C27 0.092(4) 0.103(6) 0.069(4) 0.002(4) -0.003(4) -0.026(4)
C28 0.137(8) 0.138(9) 0.108(7) 0.027(7) -0.015(6) -0.070(7)
C29 0.133(8) 0.123(8) 0.081(6) -0.020(6) 0.040(5) -0.042(7)

loop_
_atom_type_symbol
_atom_type_description
_atom_type_scat_dispersion_real
_atom_type_scat_dispersion_imag
_atom_type_scat_source
C C 0.0033 0.0016 'International Tables Vol C Tables 4.2.6.8 and 6.1.1.4'
H H 0.0000 0.0000 'International Tables Vol C Tables 4.2.6.8 and 6.1.1.4'
O O 0.0106 0.0060 'International Tables Vol C Tables 4.2.6.8 and 6.1.1.4'
N N 0.0061 0.0033 'International Tables Vol C Tables 4.2.6.8 and 6.1.1.4'
F F 0.0171 0.0103 'International Tables Vol C Tables 4.2.6.8 and 6.1.1.4'
Zn Zn 0.2839 1.4301 'International Tables Vol C Tables 4.2.6.8 and 6.1.1.4'

loop_
_geom_angle_atom_site_label_1
_geom_angle_atom_site_label_2
_geom_angle_atom_site_label_3
_geom_angle
_geom_angle_site_symmetry_1
_geom_angle_site_symmetry_3
O5 Zn1 O3 163.08(16) . 6_556
O5 Zn1 N1 98.98(16) . .
O3 Zn1 N1 97.92(17) 6_556 .
O5 Zn1 O6 89.30(17) . 4
O3 Zn1 O6 87.32(18) 6_556 4
N1 Zn1 O6 104.09(15) . 4
O5 Zn1 O4 87.57(18) . 7_655
O3 Zn1 O4 88.14(19) 6_556 7_655
N1 Zn1 O4 102.21(15) . 7_655
O6 Zn1 O4 153.68(15) 4 7_655
O5 Zn1 Zn1 82.80(10) . 4
O3 Zn1 Zn1 80.30(12) 6_556 4
N1 Zn1 Zn1 178.22(12) . 4
O6 Zn1 Zn1 76.02(10) 4 4
O4 Zn1 Zn1 77.67(10) 7_655 4
C5 N1 C1 118.9(5) . .
C5 N1 Zn1 122.0(4) . .
C1 N1 Zn1 119.1(3) . .
C10 N2 C3 118.6(5) . .
C10 N2 C6 124.3(5) . .
C3 N2 C6 117.1(5) . .
C13 O3 Zn1 126.7(4) . 6_666
C13 O4 Zn1 129.1(3) . 7_665
C20 O5 Zn1 123.0(3) . .
C20 O6 Zn1 132.1(4) . 4
N1 C1 C2 121.4(6) . .
N1 C1 H1 119.3 . .
C2 C1 H1 119.3 . .
C3 C2 C1 119.6(6) . .
C3 C2 H2 120.2 . .
C1 C2 H2 120.2 . .
C4 C3 C2 118.1(5) . .
C4 C3 N2 122.2(5) . .
C2 C3 N2 119.6(5) . .
C3 C4 C5 121.1(6) . .
C3 C4 H4 119.5 . .
C5 C4 H4 119.5 . .
N1 C5 C4 120.7(6) . .
N1 C5 H5 119.7 . .
C4 C5 H5 119.7 . .
O1 C6 C7 125.5(7) . .
O1 C6 N2 118.6(6) . .
C7 C6 N2 115.8(7) . .
C11 C7 C8 119.7(6) . .
C11 C7 C6 118.8(7) . .
C8 C7 C6 121.5(6) . .
C8 C8 C7 120.3(8) 5_665 .
C8 C8 C9 118.9(8) 5_665 .
C7 C8 C9 120.8(5) . .
C12 C9 C8 120.2(5) . .
C12 C9 C10 120.0(6) . .
C8 C9 C10 119.7(6) . .
O2 C10 N2 119.0(6) . .
O2 C10 C9 122.9(7) . .
N2 C10 C9 117.9(6) . .
C7 C11 C12 119.6(7) . 5_665
C7 C11 H11 120.2 . .
C12 C11 H11 120.2 5_665 .
C9 C12 C11 121.1(6) . 5_665
C9 C12 H12 119.5 . .
C11 C12 H12 119.5 5_665 .
O4 C13 O3 126.1(5) . .
O4 C13 C14 117.7(4) . .
O3 C13 C14 116.2(5) . .
C19 C14 C15 119.4(5) . .
C19 C14 C13 119.5(5) . .
C15 C14 C13 121.1(4) . .
C14 C15 C16 120.6(5) . .
C14 C15 H15 119.7 . .
C16 C15 H15 119.7 . .
C17 C16 C15 120.0(6) . .
C17 C16 H16 120.0 . .
C15 C16 H16 120.0 . .
C18 C17 C16 119.8(6) . .
C18 C17 C27 118.5(5) . .
C16 C17 C27 121.6(5) . .
C17 C18 C19 121.1(5) . .
C17 C18 H18 119.4 . .
C19 C18 H18 119.4 . .
C14 C19 C18 119.0(5) . .
C14 C19 H19 120.5 . .
C18 C19 H19 120.5 . .
O6 C20 O5 126.0(5) . .
O6 C20 C21 119.6(5) . .
O5 C20 C21 114.4(4) . .
C22 C21 C26 117.8(5) . .
C22 C21 C20 119.5(4) . .
C26 C21 C20 122.6(5) . .
C21 C22 C23 122.2(5) . .
C21 C22 H22 118.9 . .
C23 C22 H22 118.9 . .
C24 C23 C22 119.3(5) . .
C24 C23 H23 120.4 . .
C22 C23 H23 120.4 . .
C23 C24 C25 118.3(5) . .
C23 C24 C27 124.4(6) . .
C25 C24 C27 117.3(5) . .
C26 C25 C24 120.4(5) . .
C26 C25 H25 119.8 . .
C24 C25 H25 119.8 . .
C25 C26 C21 121.9(6) . .
C25 C26 H26 119.0 . .
C21 C26 H26 119.0 . .
C17 C27 C28 113.3(6) . .
C17 C27 C24 112.3(5) . .
C28 C27 C24 106.7(7) . .
C17 C27 C29 107.2(6) . .
C28 C27 C29 108.6(8) . .
C24 C27 C29 108.6(6) . .
F3 C28 F1 109.3(8) . .
F3 C28 F2 103.5(10) . .
F1 C28 F2 105.8(9) . .
F3 C28 C27 112.4(8) . .
F1 C28 C27 115.6(10) . .
F2 C28 C27 109.4(7) . .
F5 C29 F4 109.9(9) . .
F5 C29 F6 106.2(10) . .
F4 C29 F6 104.1(7) . .
F5 C29 C27 114.0(8) . .
F4 C29 C27 113.8(9) . .
F6 C29 C27 108.0(7) . .

loop_
_geom_bond_atom_site_label_1
_geom_bond_atom_site_label_2
_geom_bond_distance
_geom_bond_site_symmetry_2
Zn1 O5 2.012(4) .
Zn1 O3 2.024(4) 6_556
Zn1 N1 2.038(4) .
Zn1 O6 2.040(4) 4
Zn1 O4 2.056(4) 7_655
Zn1 Zn1 2.9845(10) 4
F1 C28 1.334(10) .
F2 C28 1.351(12) .
F3 C28 1.334(10) .
F4 C29 1.313(10) .
F5 C29 1.255(11) .
F6 C29 1.389(10) .
N1 C5 1.322(7) .
N1 C1 1.330(7) .
N2 C10 1.379(9) .
N2 C3 1.420(6) .
N2 C6 1.459(9) .
O1 C6 1.217(8) .
O2 C10 1.190(8) .
O3 C13 1.246(6) .
O3 Zn1 2.024(4) 6_666
O4 C13 1.226(6) .
O4 Zn1 2.056(4) 7_665
O5 C20 1.289(6) .
O6 C20 1.224(5) .
O6 Zn1 2.040(4) 4
C1 C2 1.383(8) .
C1 H1 0.9500 .
C2 C3 1.378(8) .
C2 H2 0.9500 .
C3 C4 1.315(9) .
C4 C5 1.403(8) .
C4 H4 0.9500 .
C5 H5 0.9500 .
C6 C7 1.457(9) .
C7 C11 1.385(10) .
C7 C8 1.410(9) .
C8 C8 1.401(11) 5_665
C8 C9 1.419(9) .
C9 C12 1.360(9) .
C9 C10 1.481(8) .
C11 C12 1.412(9) 5_665
C11 H11 0.9500 .
C12 C11 1.412(9) 5_665
C12 H12 0.9500 .
C13 C14 1.497(7) .
C14 C19 1.390(7) .
C14 C15 1.396(7) .
C15 C16 1.414(8) .
C15 H15 0.9500 .
C16 C17 1.376(7) .
C16 H16 0.9500 .
C17 C18 1.377(8) .
C17 C27 1.531(9) .
C18 C19 1.427(8) .
C18 H18 0.9500 .
C19 H19 0.9500 .
C20 C21 1.506(7) .
C21 C22 1.356(7) .
C21 C26 1.380(7) .
C22 C23 1.394(8) .
C22 H22 0.9500 .
C23 C24 1.381(8) .
C23 H23 0.9500 .
C24 C25 1.401(8) .
C24 C27 1.551(8) .
C25 C26 1.354(8) .
C25 H25 0.9500 .
C26 H26 0.9500 .
C27 C28 1.541(13) .
C27 C29 1.562(11) .

loop_
_platon_squeeze_void_nr
_platon_squeeze_void_average_x
_platon_squeeze_void_average_y
_platon_squeeze_void_average_z
_platon_squeeze_void_volume
_platon_squeeze_void_count_electrons
1 -0.004 0.312 -0.001 7283.5 -28.0
